data_1543816
loop_
_publ_author_name
'Yeh, Ming-Chang P'
'Shiue, Yuan-Shin'
'Lin, Hsin-Hui'
'Yu, Tzu-Yu'
'Hu, Ting-Chia'
'Hong, Jia-Jyun'

_publ_section_title
;
 Iron(II) Halide Promoted Cyclization of Cyclic 2-Enynamides:
 Stereoselective Synthesis of Halogenated Bicyclic \g-Lactams.
;
_journal_issue 10
_journal_name_full 'Organic letters'
_journal_page_first 2407
_journal_page_last 2410
_journal_paper_doi 10.1021/acs.orglett.6b00916
_journal_volume 18
_journal_year 2016
_chemical_formula_moiety 'C24 H28 Cl N O3 S'
_chemical_formula_sum 'C24 H28 Cl N O3 S'
_chemical_formula_weight 445.98
_chemical_name_systematic
;
 ?
;
_space_group_IT_number 2
_symmetry_cell_setting triclinic
_symmetry_space_group_name_Hall '-P 1'
_symmetry_space_group_name_H-M 'P -1'
_atom_sites_solution_hydrogens geom
_atom_sites_solution_primary direct
_atom_sites_solution_secondary difmap
_audit_creation_method SHELXL-97
_cell_angle_alpha 80.2810(10)
_cell_angle_beta 88.7590(10)
_cell_angle_gamma 84.9020(10)
_cell_formula_units_Z 4
_cell_length_a 11.7670(3)
_cell_length_b 12.4537(4)
_cell_length_c 15.7544(4)
_cell_measurement_reflns_used 9902
_cell_measurement_temperature 200(2)
_cell_measurement_theta_max 25.13
_cell_measurement_theta_min 2.50
_cell_volume 2266.50(11)
_computing_molecular_graphics 'Ortep-3 for Windows (Farrugia, 1997)'
_computing_publication_material 'WinGX publication routines (Farrugia, 1999)'
_computing_structure_refinement 'SHELXL-97 (Sheldrick, 1997)'
_computing_structure_solution 'SHELXS-86 (Sheldrick, 1986)'
_diffrn_ambient_temperature 200(2)
_diffrn_measured_fraction_theta_full 0.994
_diffrn_measured_fraction_theta_max 0.994
_diffrn_measurement_device_type 'BRUKER APEX2'
_diffrn_radiation_monochromator graphite
_diffrn_radiation_source 'fine-focus sealed tube'
_diffrn_radiation_type MoK\a
_diffrn_radiation_wavelength 0.71073
_diffrn_reflns_av_R_equivalents 0.0299
_diffrn_reflns_av_sigmaI/netI 0.0363
_diffrn_reflns_limit_h_max 14
_diffrn_reflns_limit_h_min -14
_diffrn_reflns_limit_k_max 14
_diffrn_reflns_limit_k_min -14
_diffrn_reflns_limit_l_max 18
_diffrn_reflns_limit_l_min -17
_diffrn_reflns_number 20343
_diffrn_reflns_theta_full 25.14
_diffrn_reflns_theta_max 25.14
_diffrn_reflns_theta_min 1.31
_exptl_absorpt_coefficient_mu 0.286
_exptl_absorpt_correction_T_max 0.9293
_exptl_absorpt_correction_T_min 0.8293
_exptl_absorpt_correction_type multi-scan
_exptl_crystal_colour colorless
_exptl_crystal_density_diffrn 1.307
_exptl_crystal_density_method 'not measured'
_exptl_crystal_description prism
_exptl_crystal_F_000 944
_exptl_crystal_size_max 0.68
_exptl_crystal_size_mid 0.64
_exptl_crystal_size_min 0.26
_refine_diff_density_max 0.462
_refine_diff_density_min -0.571
_refine_diff_density_rms 0.118
_refine_ls_extinction_method none
_refine_ls_goodness_of_fit_ref 1.079
_refine_ls_hydrogen_treatment constr
_refine_ls_matrix_type full
_refine_ls_number_parameters 549
_refine_ls_number_reflns 8060
_refine_ls_number_restraints 0
_refine_ls_restrained_S_all 1.079
_refine_ls_R_factor_all 0.0547
_refine_ls_R_factor_gt 0.0414
_refine_ls_shift/su_max 0.005
_refine_ls_shift/su_mean 0.000
_refine_ls_structure_factor_coef Fsqd
_refine_ls_weighting_details 'calc w=1/[\s^2^(Fo^2^)+(0.0748P)^2^+0.8493P] where P=(Fo^2^+2Fc^2^)/3'
_refine_ls_weighting_scheme calc
_refine_ls_wR_factor_gt 0.1161
_refine_ls_wR_factor_ref 0.1349
_reflns_number_gt 6580
_reflns_number_total 8060
_reflns_threshold_expression >2sigma(I)
_cod_data_source_file ol6b00916_si_007.cif
_cod_data_source_block ch17236
_cod_database_code 1543816

loop_
_symmetry_equiv_pos_as_xyz
'x, y, z'
'-x, -y, -z'

loop_
_atom_site_label
_atom_site_type_symbol
_atom_site_fract_x
_atom_site_fract_y
_atom_site_fract_z
_atom_site_U_iso_or_equiv
_atom_site_adp_type
_atom_site_occupancy
_atom_site_symmetry_multiplicity
_atom_site_calc_flag
_atom_site_refinement_flags
C1 C 1.04457(16) -0.08278(19) 0.33057(14) 0.0276(5) Uani 1 1 d .
C2 C 1.09843(19) -0.1568(2) 0.28285(15) 0.0342(5) Uani 1 1 d .
H2 H 1.1219 -0.1332 0.2251 0.041 Uiso 1 1 calc R
C3 C 1.1175(2) -0.2653(2) 0.32055(16) 0.0382(6) Uani 1 1 d .
H3 H 1.1536 -0.3165 0.2881 0.046 Uiso 1 1 calc R
C4 C 1.08462(19) -0.3007(2) 0.40509(15) 0.0348(5) Uani 1 1 d .
C5 C 1.1135(3) -0.4182(2) 0.44676(18) 0.0519(7) Uani 1 1 d .
H5A H 1.1093 -0.4238 0.5095 0.078 Uiso 1 1 calc R
H5B H 1.1910 -0.4425 0.4298 0.078 Uiso 1 1 calc R
H5C H 1.0592 -0.4644 0.4279 0.078 Uiso 1 1 calc R
C6 C 1.02988(18) -0.2255(2) 0.45071(15) 0.0381(6) Uani 1 1 d .
H6 H 1.0060 -0.2492 0.5083 0.046 Uiso 1 1 calc R
C7 C 1.00895(18) -0.1166(2) 0.41473(15) 0.0351(6) Uani 1 1 d .
H7 H 0.9710 -0.0659 0.4469 0.042 Uiso 1 1 calc R
C8 C 0.80035(16) 0.07379(18) 0.26471(14) 0.0261(5) Uani 1 1 d .
C9 C 0.71359(15) 0.10128(18) 0.19116(13) 0.0240(5) Uani 1 1 d .
H9 H 0.6884 0.1811 0.1831 0.029 Uiso 1 1 calc R
C10 C 0.61068(16) 0.03692(19) 0.21195(14) 0.0274(5) Uani 1 1 d .
C11 C 0.6240(2) -0.0759(2) 0.23187(15) 0.0362(5) Uani 1 1 d .
H11 H 0.6984 -0.1127 0.2340 0.043 Uiso 1 1 calc R
C12 C 0.5299(2) -0.1360(2) 0.24872(17) 0.0484(7) Uani 1 1 d .
H12 H 0.5399 -0.2135 0.2618 0.058 Uiso 1 1 calc R
C13 C 0.4216(2) -0.0828(3) 0.24641(18) 0.0550(8) Uani 1 1 d .
H13 H 0.3570 -0.1237 0.2577 0.066 Uiso 1 1 calc R
C14 C 0.4075(2) 0.0290(3) 0.22785(18) 0.0515(8) Uani 1 1 d .
H14 H 0.3330 0.0654 0.2268 0.062 Uiso 1 1 calc R
C15 C 0.50132(18) 0.0893(2) 0.21056(16) 0.0388(6) Uani 1 1 d .
H15 H 0.4907 0.1668 0.1977 0.047 Uiso 1 1 calc R
C16 C 0.78618(16) 0.07740(18) 0.11251(13) 0.0238(4) Uani 1 1 d .
H16 H 0.7916 -0.0034 0.1136 0.029 Uiso 1 1 calc R
C17 C 0.74397(17) 0.13248(19) 0.02283(14) 0.0312(5) Uani 1 1 d .
C18 C 0.61793(18) 0.1229(2) 0.00835(16) 0.0401(6) Uani 1 1 d .
H18A H 0.5716 0.1673 0.0442 0.060 Uiso 1 1 calc R
H18B H 0.6015 0.0463 0.0239 0.060 Uiso 1 1 calc R
H18C H 0.5996 0.1490 -0.0524 0.060 Uiso 1 1 calc R
C19 C 0.7697(2) 0.2513(2) -0.00039(18) 0.0443(7) Uani 1 1 d .
H19A H 0.7138 0.2954 0.0304 0.053 Uiso 1 1 calc R
H19B H 0.7559 0.2747 -0.0628 0.053 Uiso 1 1 calc R
C20 C 0.8899(2) 0.2802(2) 0.0189(2) 0.0540(8) Uani 1 1 d .
C21 C 0.9824(2) 0.2455(4) -0.0433(2) 0.0802(12) Uani 1 1 d .
H21A H 1.0512 0.2824 -0.0370 0.120 Uiso 1 1 calc R
H21B H 0.9548 0.2659 -0.1026 0.120 Uiso 1 1 calc R
H21C H 1.0005 0.1662 -0.0302 0.120 Uiso 1 1 calc R
C22 C 0.8847(3) 0.4053(3) 0.0140(3) 0.1044(17) Uani 1 1 d .
H22A H 0.8182 0.4296 0.0467 0.157 Uiso 1 1 calc R
H22B H 0.8780 0.4410 -0.0462 0.157 Uiso 1 1 calc R
H22C H 0.9543 0.4246 0.0386 0.157 Uiso 1 1 calc R
C23 C 0.91830(18) 0.2296(2) 0.11152(17) 0.0376(6) Uani 1 1 d .
H23A H 0.9978 0.2426 0.1232 0.045 Uiso 1 1 calc R
H23B H 0.8678 0.2674 0.1504 0.045 Uiso 1 1 calc R
C24 C 0.90578(16) 0.10771(18) 0.13304(14) 0.0267(5) Uani 1 1 d .
H24 H 0.9666 0.0654 0.1040 0.032 Uiso 1 1 calc R
C25 C 0.32731(17) 0.41516(18) 0.13078(15) 0.0292(5) Uani 1 1 d .
C26 C 0.26829(19) 0.3222(2) 0.14612(16) 0.0355(6) Uani 1 1 d .
H26 H 0.2333 0.3006 0.2005 0.043 Uiso 1 1 calc R
C27 C 0.2613(2) 0.2616(2) 0.08072(16) 0.0390(6) Uani 1 1 d .
H27 H 0.2221 0.1971 0.0909 0.047 Uiso 1 1 calc R
C28 C 0.31024(18) 0.2929(2) 0.00085(16) 0.0349(5) Uani 1 1 d .
C29 C 0.3041(3) 0.2258(3) -0.06938(19) 0.0541(7) Uani 1 1 d .
H29A H 0.2622 0.2693 -0.1184 0.081 Uiso 1 1 calc R
H29B H 0.2647 0.1604 -0.0477 0.081 Uiso 1 1 calc R
H29C H 0.3815 0.2039 -0.0879 0.081 Uiso 1 1 calc R
C30 C 0.3665(2) 0.3876(2) -0.01326(16) 0.0395(6) Uani 1 1 d .
H30 H 0.3994 0.4106 -0.0682 0.047 Uiso 1 1 calc R
C31 C 0.37554(19) 0.4487(2) 0.05088(16) 0.0357(5) Uani 1 1 d .
H31 H 0.4145 0.5133 0.0404 0.043 Uiso 1 1 calc R
C32 C 0.54893(16) 0.38772(18) 0.24871(15) 0.0266(5) Uani 1 1 d .
C33 C 0.62136(16) 0.33867(17) 0.32708(13) 0.0238(5) Uani 1 1 d .
H33 H 0.6385 0.2583 0.3284 0.029 Uiso 1 1 calc R
C34 C 0.73202(17) 0.39491(18) 0.31837(14) 0.0275(5) Uani 1 1 d .
C35 C 0.83748(18) 0.3354(2) 0.31904(15) 0.0342(5) Uani 1 1 d .
H35 H 0.8421 0.2578 0.3301 0.041 Uiso 1 1 calc R
C36 C 0.93639(19) 0.3890(2) 0.30356(17) 0.0444(7) Uani 1 1 d .
H36 H 1.0083 0.3477 0.3039 0.053 Uiso 1 1 calc R
C37 C 0.9311(2) 0.5012(3) 0.28775(18) 0.0482(7) Uani 1 1 d .
H37 H 0.9988 0.5374 0.2754 0.058 Uiso 1 1 calc R
C38 C 0.8269(2) 0.5611(2) 0.28986(19) 0.0488(7) Uani 1 1 d .
H38 H 0.8231 0.6387 0.2810 0.059 Uiso 1 1 calc R
C39 C 0.7277(2) 0.5081(2) 0.30496(18) 0.0404(6) Uani 1 1 d .
H39 H 0.6562 0.5497 0.3061 0.048 Uiso 1 1 calc R
C40 C 0.54497(16) 0.35882(16) 0.40462(13) 0.0228(4) Uani 1 1 d .
H40 H 0.5633 0.4303 0.4194 0.027 Uiso 1 1 calc R
C41 C 0.56074(17) 0.27360(17) 0.48795(14) 0.0254(5) Uani 1 1 d .
C42 C 0.68393(18) 0.2274(2) 0.50228(16) 0.0360(6) Uani 1 1 d .
H42A H 0.6916 0.1834 0.5599 0.054 Uiso 1 1 calc R
H42B H 0.7333 0.2876 0.4972 0.054 Uiso 1 1 calc R
H42C H 0.7064 0.1814 0.4590 0.054 Uiso 1 1 calc R
C43 C 0.48372(18) 0.18005(18) 0.49588(15) 0.0283(5) Uani 1 1 d .
H43A H 0.4835 0.1444 0.5570 0.034 Uiso 1 1 calc R
H43B H 0.5193 0.1255 0.4622 0.034 Uiso 1 1 calc R
C44 C 0.35906(18) 0.20650(19) 0.46722(15) 0.0314(5) Uani 1 1 d .
C45 C 0.2849(2) 0.2685(2) 0.52771(17) 0.0467(7) Uani 1 1 d .
H45A H 0.2866 0.2255 0.5859 0.070 Uiso 1 1 calc R
H45B H 0.2062 0.2804 0.5069 0.070 Uiso 1 1 calc R
H45C H 0.3147 0.3393 0.5290 0.070 Uiso 1 1 calc R
C46 C 0.3083(2) 0.0980(2) 0.46380(19) 0.0500(7) Uani 1 1 d .
H46A H 0.3546 0.0575 0.4253 0.075 Uiso 1 1 calc R
H46B H 0.2300 0.1129 0.4422 0.075 Uiso 1 1 calc R
H46C H 0.3079 0.0545 0.5217 0.075 Uiso 1 1 calc R
C47 C 0.36091(17) 0.27196(18) 0.37615(14) 0.0294(5) Uani 1 1 d .
H47A H 0.3995 0.2253 0.3373 0.035 Uiso 1 1 calc R
H47B H 0.2814 0.2914 0.3561 0.035 Uiso 1 1 calc R
C48 C 0.42139(16) 0.37617(17) 0.36972(13) 0.0246(5) Uani 1 1 d .
H48 H 0.3750 0.4311 0.3986 0.030 Uiso 1 1 calc R
N1 N 0.90866(13) 0.07195(15) 0.22787(11) 0.0270(4) Uani 1 1 d .
N2 N 0.44184(14) 0.42193(14) 0.27792(11) 0.0259(4) Uani 1 1 d .
O1 O 1.11638(12) 0.07743(13) 0.22096(11) 0.0366(4) Uani 1 1 d .
O2 O 1.01535(13) 0.11984(14) 0.35186(11) 0.0414(4) Uani 1 1 d .
O3 O 0.77989(12) 0.05618(14) 0.34081(10) 0.0361(4) Uani 1 1 d .
O4 O 0.24059(13) 0.49274(15) 0.26402(11) 0.0434(4) Uani 1 1 d .
O5 O 0.38557(16) 0.59334(13) 0.17532(11) 0.0461(5) Uani 1 1 d .
O6 O 0.57875(13) 0.39739(15) 0.17435(10) 0.0384(4) Uani 1 1 d .
S1 S 1.02943(4) 0.05603(5) 0.28489(4) 0.02938(15) Uani 1 1 d .
S2 S 0.34166(5) 0.49260(5) 0.21241(4) 0.03184(16) Uani 1 1 d .
Cl1 Cl 0.81912(6) 0.05086(6) -0.05217(4) 0.0505(2) Uani 1 1 d .
Cl2 Cl 0.52869(6) 0.35084(5) 0.57719(4) 0.04103(17) Uani 1 1 d .

loop_
_atom_site_aniso_label
_atom_site_aniso_U_11
_atom_site_aniso_U_22
_atom_site_aniso_U_33
_atom_site_aniso_U_23
_atom_site_aniso_U_13
_atom_site_aniso_U_12
C1 0.0193(9) 0.0397(13) 0.0225(11) -0.0022(10) -0.0031(8) 0.0005(9)
C2 0.0372(12) 0.0433(14) 0.0216(12) -0.0044(11) 0.0016(9) -0.0033(10)
C3 0.0467(13) 0.0379(14) 0.0313(14) -0.0086(11) -0.0004(11) -0.0049(11)
C4 0.0316(11) 0.0419(14) 0.0317(13) -0.0028(11) -0.0074(10) -0.0126(10)
C5 0.0698(18) 0.0439(16) 0.0422(16) 0.0020(13) -0.0072(14) -0.0214(14)
C6 0.0271(11) 0.0601(17) 0.0246(13) 0.0017(12) -0.0010(9) -0.0075(11)
C7 0.0236(10) 0.0545(16) 0.0267(13) -0.0096(12) -0.0008(9) 0.0054(10)
C8 0.0194(9) 0.0312(12) 0.0285(13) -0.0090(10) -0.0008(9) 0.0006(8)
C9 0.0173(9) 0.0293(12) 0.0252(12) -0.0063(9) -0.0014(8) 0.0022(8)
C10 0.0207(10) 0.0406(13) 0.0215(11) -0.0072(10) 0.0000(8) -0.0032(9)
C11 0.0347(12) 0.0422(15) 0.0305(13) -0.0026(11) 0.0025(10) -0.0047(10)
C12 0.0579(16) 0.0521(17) 0.0360(15) -0.0002(13) 0.0053(12) -0.0244(13)
C13 0.0403(15) 0.092(3) 0.0365(16) -0.0069(16) 0.0055(12) -0.0361(15)
C14 0.0213(11) 0.088(2) 0.0445(16) -0.0068(16) 0.0012(10) -0.0104(12)
C15 0.0224(11) 0.0558(16) 0.0377(14) -0.0078(12) -0.0003(10) -0.0009(10)
C16 0.0195(9) 0.0288(12) 0.0220(11) -0.0020(9) 0.0000(8) -0.0003(8)
C17 0.0236(10) 0.0424(14) 0.0255(12) -0.0005(10) -0.0019(9) -0.0002(9)
C18 0.0282(11) 0.0591(17) 0.0308(14) 0.0003(12) -0.0083(10) -0.0047(11)
C19 0.0309(12) 0.0467(16) 0.0476(16) 0.0163(13) -0.0128(11) -0.0042(11)
C20 0.0342(13) 0.0538(17) 0.0635(19) 0.0285(15) -0.0162(13) -0.0153(12)
C21 0.0396(15) 0.142(3) 0.0450(19) 0.037(2) -0.0056(13) -0.0333(18)
C22 0.080(2) 0.055(2) 0.161(4) 0.053(2) -0.063(3) -0.0352(18)
C23 0.0237(10) 0.0377(14) 0.0489(16) 0.0035(12) -0.0081(10) -0.0068(9)
C24 0.0181(9) 0.0351(12) 0.0248(12) -0.0009(10) -0.0007(8) 0.0019(8)
C25 0.0233(10) 0.0329(12) 0.0293(12) -0.0012(10) -0.0063(9) 0.0028(9)
C26 0.0311(11) 0.0416(14) 0.0314(13) 0.0044(11) -0.0038(10) -0.0093(10)
C27 0.0360(12) 0.0400(14) 0.0408(15) 0.0000(12) -0.0072(11) -0.0129(10)
C28 0.0288(11) 0.0397(14) 0.0370(14) -0.0088(11) -0.0048(10) -0.0018(10)
C29 0.0551(16) 0.0605(19) 0.0525(18) -0.0233(15) -0.0036(14) -0.0087(14)
C30 0.0357(12) 0.0506(16) 0.0328(14) -0.0056(12) 0.0057(10) -0.0108(11)
C31 0.0328(11) 0.0385(14) 0.0359(14) -0.0030(11) 0.0010(10) -0.0098(10)
C32 0.0223(10) 0.0279(12) 0.0299(13) -0.0044(10) 0.0002(9) -0.0044(8)
C33 0.0225(10) 0.0225(11) 0.0262(12) -0.0042(9) -0.0003(8) -0.0001(8)
C34 0.0237(10) 0.0327(13) 0.0265(12) -0.0056(10) 0.0002(9) -0.0036(9)
C35 0.0265(11) 0.0415(14) 0.0372(14) -0.0146(11) -0.0010(10) -0.0012(10)
C36 0.0241(11) 0.0663(19) 0.0465(16) -0.0190(14) 0.0007(10) -0.0063(11)
C37 0.0362(13) 0.068(2) 0.0441(16) -0.0103(14) 0.0034(11) -0.0267(13)
C38 0.0513(15) 0.0401(15) 0.0554(18) -0.0013(13) 0.0019(13) -0.0196(12)
C39 0.0346(12) 0.0332(14) 0.0521(16) -0.0026(12) 0.0010(11) -0.0044(10)
C40 0.0237(10) 0.0196(10) 0.0249(11) -0.0041(9) -0.0004(8) -0.0007(8)
C41 0.0294(10) 0.0220(11) 0.0244(12) -0.0034(9) -0.0011(9) -0.0005(8)
C42 0.0306(11) 0.0371(14) 0.0376(14) 0.0017(11) -0.0098(10) -0.0013(10)
C43 0.0323(11) 0.0246(11) 0.0265(12) 0.0005(9) -0.0026(9) -0.0026(9)
C44 0.0294(11) 0.0343(13) 0.0287(13) 0.0026(10) -0.0006(9) -0.0072(9)
C45 0.0342(12) 0.0673(19) 0.0343(15) -0.0003(13) 0.0081(11) 0.0008(12)
C46 0.0488(15) 0.0510(17) 0.0487(17) 0.0082(14) -0.0083(13) -0.0262(13)
C47 0.0239(10) 0.0347(13) 0.0286(12) -0.0012(10) -0.0024(9) -0.0036(9)
C48 0.0242(10) 0.0244(11) 0.0230(11) -0.0007(9) 0.0010(8) 0.0038(8)
N1 0.0172(8) 0.0397(11) 0.0227(10) -0.0037(8) -0.0021(7) 0.0022(7)
N2 0.0246(9) 0.0267(10) 0.0232(10) 0.0028(8) -0.0011(7) 0.0024(7)
O1 0.0190(7) 0.0457(10) 0.0415(10) 0.0026(8) -0.0013(7) -0.0021(6)
O2 0.0347(8) 0.0484(11) 0.0436(11) -0.0181(9) -0.0140(7) 0.0058(7)
O3 0.0287(8) 0.0576(11) 0.0232(9) -0.0096(8) 0.0005(6) -0.0045(7)
O4 0.0331(8) 0.0542(11) 0.0392(10) -0.0092(9) -0.0035(7) 0.0189(8)
O5 0.0685(12) 0.0255(9) 0.0410(11) 0.0041(8) -0.0169(9) 0.0001(8)
O6 0.0309(8) 0.0569(11) 0.0255(9) -0.0018(8) 0.0031(7) -0.0043(7)
S1 0.0183(2) 0.0384(3) 0.0309(3) -0.0057(3) -0.0060(2) 0.0020(2)
S2 0.0334(3) 0.0279(3) 0.0311(3) -0.0008(2) -0.0074(2) 0.0083(2)
Cl1 0.0477(4) 0.0768(5) 0.0247(3) -0.0080(3) 0.0057(3) 0.0050(3)
Cl2 0.0634(4) 0.0336(3) 0.0278(3) -0.0089(3) 0.0025(3) -0.0071(3)

loop_
_atom_type_symbol
_atom_type_description
_atom_type_scat_dispersion_real
_atom_type_scat_dispersion_imag
_atom_type_scat_source
C C 0.0033 0.0016 'International Tables Vol C Tables 4.2.6.8 and 6.1.1.4'
H H 0.0000 0.0000 'International Tables Vol C Tables 4.2.6.8 and 6.1.1.4'
N N 0.0061 0.0033 'International Tables Vol C Tables 4.2.6.8 and 6.1.1.4'
O O 0.0106 0.0060 'International Tables Vol C Tables 4.2.6.8 and 6.1.1.4'
S S 0.1246 0.1234 'International Tables Vol C Tables 4.2.6.8 and 6.1.1.4'
Cl Cl 0.1484 0.1585 'International Tables Vol C Tables 4.2.6.8 and 6.1.1.4'

loop_
_geom_angle_atom_site_label_1
_geom_angle_atom_site_label_2
_geom_angle_atom_site_label_3
_geom_angle
C2 C1 C7 120.9(2)
C2 C1 S1 118.71(17)
C7 C1 S1 120.25(18)
C3 C2 C1 119.0(2)
C3 C2 H2 120.5
C1 C2 H2 120.5
C2 C3 C4 121.1(2)
C2 C3 H3 119.4
C4 C3 H3 119.4
C6 C4 C3 118.6(2)
C6 C4 C5 121.3(2)
C3 C4 C5 120.1(2)
C4 C5 H5A 109.5
C4 C5 H5B 109.5
H5A C5 H5B 109.5
C4 C5 H5C 109.5
H5A C5 H5C 109.5
H5B C5 H5C 109.5
C7 C6 C4 121.7(2)
C7 C6 H6 119.2
C4 C6 H6 119.2
C6 C7 C1 118.6(2)
C6 C7 H7 120.7
C1 C7 H7 120.7
O3 C8 N1 125.39(18)
O3 C8 C9 127.04(18)
N1 C8 C9 107.57(18)
C10 C9 C8 110.63(17)
C10 C9 C16 116.49(17)
C8 C9 C16 102.35(15)
C10 C9 H9 109.0
C8 C9 H9 109.0
C16 C9 H9 109.0
C11 C10 C15 118.8(2)
C11 C10 C9 120.24(19)
C15 C10 C9 121.0(2)
C10 C11 C12 120.7(2)
C10 C11 H11 119.6
C12 C11 H11 119.6
C13 C12 C11 119.8(3)
C13 C12 H12 120.1
C11 C12 H12 120.1
C14 C13 C12 120.0(2)
C14 C13 H13 120.0
C12 C13 H13 120.0
C13 C14 C15 120.4(2)
C13 C14 H14 119.8
C15 C14 H14 119.8
C14 C15 C10 120.3(3)
C14 C15 H15 119.8
C10 C15 H15 119.8
C17 C16 C24 113.04(17)
C17 C16 C9 117.70(17)
C24 C16 C9 103.42(16)
C17 C16 H16 107.4
C24 C16 H16 107.4
C9 C16 H16 107.4
C19 C17 C18 109.67(19)
C19 C17 C16 113.62(19)
C18 C17 C16 113.76(18)
C19 C17 Cl1 110.06(17)
C18 C17 Cl1 104.40(16)
C16 C17 Cl1 104.78(14)
C17 C18 H18A 109.5
C17 C18 H18B 109.5
H18A C18 H18B 109.5
C17 C18 H18C 109.5
H18A C18 H18C 109.5
H18B C18 H18C 109.5
C17 C19 C20 117.77(19)
C17 C19 H19A 107.9
C20 C19 H19A 107.9
C17 C19 H19B 107.9
C20 C19 H19B 107.9
H19A C19 H19B 107.2
C23 C20 C21 111.3(2)
C23 C20 C19 108.0(2)
C21 C20 C19 114.1(3)
C23 C20 C22 106.7(3)
C21 C20 C22 108.9(3)
C19 C20 C22 107.6(2)
C20 C21 H21A 109.5
C20 C21 H21B 109.5
H21A C21 H21B 109.5
C20 C21 H21C 109.5
H21A C21 H21C 109.5
H21B C21 H21C 109.5
C20 C22 H22A 109.5
C20 C22 H22B 109.5
H22A C22 H22B 109.5
C20 C22 H22C 109.5
H22A C22 H22C 109.5
H22B C22 H22C 109.5
C24 C23 C20 114.4(2)
C24 C23 H23A 108.7
C20 C23 H23A 108.7
C24 C23 H23B 108.7
C20 C23 H23B 108.7
H23A C23 H23B 107.6
N1 C24 C23 109.86(18)
N1 C24 C16 100.68(16)
C23 C24 C16 113.04(17)
N1 C24 H24 111.0
C23 C24 H24 111.0
C16 C24 H24 111.0
C31 C25 C26 120.8(2)
C31 C25 S2 118.80(18)
C26 C25 S2 120.43(18)
C27 C26 C25 118.8(2)
C27 C26 H26 120.6
C25 C26 H26 120.6
C28 C27 C26 121.3(2)
C28 C27 H27 119.3
C26 C27 H27 119.3
C27 C28 C30 118.7(2)
C27 C28 C29 121.1(2)
C30 C28 C29 120.2(2)
C28 C29 H29A 109.5
C28 C29 H29B 109.5
H29A C29 H29B 109.5
C28 C29 H29C 109.5
H29A C29 H29C 109.5
H29B C29 H29C 109.5
C31 C30 C28 121.2(2)
C31 C30 H30 119.4
C28 C30 H30 119.4
C30 C31 C25 119.3(2)
C30 C31 H31 120.3
C25 C31 H31 120.3
O6 C32 N2 125.43(19)
O6 C32 C33 126.69(18)
N2 C32 C33 107.87(18)
C32 C33 C34 107.20(17)
C32 C33 C40 104.33(15)
C34 C33 C40 115.52(17)
C32 C33 H33 109.8
C34 C33 H33 109.8
C40 C33 H33 109.8
C39 C34 C35 118.9(2)
C39 C34 C33 119.67(19)
C35 C34 C33 121.4(2)
C34 C35 C36 120.2(2)
C34 C35 H35 119.9
C36 C35 H35 119.9
C37 C36 C35 120.6(2)
C37 C36 H36 119.7
C35 C36 H36 119.7
C36 C37 C38 119.6(2)
C36 C37 H37 120.2
C38 C37 H37 120.2
C37 C38 C39 120.1(3)
C37 C38 H38 120.0
C39 C38 H38 120.0
C34 C39 C38 120.6(2)
C34 C39 H39 119.7
C38 C39 H39 119.7
C33 C40 C41 116.82(16)
C33 C40 C48 105.37(16)
C41 C40 C48 114.08(17)
C33 C40 H40 106.6
C41 C40 H40 106.6
C48 C40 H40 106.6
C42 C41 C43 109.58(18)
C42 C41 C40 112.65(18)
C43 C41 C40 114.89(17)
C42 C41 Cl2 104.39(15)
C43 C41 Cl2 109.19(15)
C40 C41 Cl2 105.49(14)
C41 C42 H42A 109.5
C41 C42 H42B 109.5
H42A C42 H42B 109.5
C41 C42 H42C 109.5
H42A C42 H42C 109.5
H42B C42 H42C 109.5
C41 C43 C44 118.44(18)
C41 C43 H43A 107.7
C44 C43 H43A 107.7
C41 C43 H43B 107.7
C44 C43 H43B 107.7
H43A C43 H43B 107.1
C47 C44 C46 108.54(19)
C47 C44 C43 106.92(18)
C46 C44 C43 107.84(19)
C47 C44 C45 111.2(2)
C46 C44 C45 108.5(2)
C43 C44 C45 113.76(19)
C44 C45 H45A 109.5
C44 C45 H45B 109.5
H45A C45 H45B 109.5
C44 C45 H45C 109.5
H45A C45 H45C 109.5
H45B C45 H45C 109.5
C44 C46 H46A 109.5
C44 C46 H46B 109.5
H46A C46 H46B 109.5
C44 C46 H46C 109.5
H46A C46 H46C 109.5
H46B C46 H46C 109.5
C48 C47 C44 113.39(18)
C48 C47 H47A 108.9
C44 C47 H47A 108.9
C48 C47 H47B 108.9
C44 C47 H47B 108.9
H47A C47 H47B 107.7
N2 C48 C47 109.96(17)
N2 C48 C40 100.93(16)
C47 C48 C40 114.60(17)
N2 C48 H48 110.3
C47 C48 H48 110.3
C40 C48 H48 110.3
C8 N1 C24 112.38(16)
C8 N1 S1 123.70(15)
C24 N1 S1 122.85(13)
C32 N2 C48 112.79(16)
C32 N2 S2 122.70(15)
C48 N2 S2 123.99(13)
O2 S1 O1 119.85(10)
O2 S1 N1 108.90(9)
O1 S1 N1 103.88(9)
O2 S1 C1 109.11(11)
O1 S1 C1 109.05(10)
N1 S1 C1 105.00(9)
O4 S2 O5 120.19(11)
O4 S2 N2 104.52(9)
O5 S2 N2 107.20(10)
O4 S2 C25 109.82(11)
O5 S2 C25 108.62(11)
N2 S2 C25 105.44(9)

loop_
_geom_bond_atom_site_label_1
_geom_bond_atom_site_label_2
_geom_bond_distance
C1 C2 1.388(3)
C1 C7 1.389(3)
C1 S1 1.752(2)
C2 C3 1.382(3)
C2 H2 0.9500
C3 C4 1.388(3)
C3 H3 0.9500
C4 C6 1.382(4)
C4 C5 1.511(4)
C5 H5A 0.9800
C5 H5B 0.9800
C5 H5C 0.9800
C6 C7 1.381(4)
C6 H6 0.9500
C7 H7 0.9500
C8 O3 1.205(3)
C8 N1 1.389(3)
C8 C9 1.535(3)
C9 C10 1.511(3)
C9 C16 1.545(3)
C9 H9 1.0000
C10 C11 1.383(3)
C10 C15 1.389(3)
C11 C12 1.386(3)
C11 H11 0.9500
C12 C13 1.381(4)
C12 H12 0.9500
C13 C14 1.369(4)
C13 H13 0.9500
C14 C15 1.386(4)
C14 H14 0.9500
C15 H15 0.9500
C16 C17 1.535(3)
C16 C24 1.544(3)
C16 H16 1.0000
C17 C19 1.518(3)
C17 C18 1.524(3)
C17 Cl1 1.847(2)
C18 H18A 0.9800
C18 H18B 0.9800
C18 H18C 0.9800
C19 C20 1.540(3)
C19 H19A 0.9900
C19 H19B 0.9900
C20 C23 1.520(4)
C20 C21 1.532(5)
C20 C22 1.542(5)
C21 H21A 0.9800
C21 H21B 0.9800
C21 H21C 0.9800
C22 H22A 0.9800
C22 H22B 0.9800
C22 H22C 0.9800
C23 C24 1.518(3)
C23 H23A 0.9900
C23 H23B 0.9900
C24 N1 1.485(3)
C24 H24 1.0000
C25 C31 1.384(3)
C25 C26 1.386(3)
C25 S2 1.752(2)
C26 C27 1.384(3)
C26 H26 0.9500
C27 C28 1.382(3)
C27 H27 0.9500
C28 C30 1.386(3)
C28 C29 1.502(4)
C29 H29A 0.9800
C29 H29B 0.9800
C29 H29C 0.9800
C30 C31 1.375(3)
C30 H30 0.9500
C31 H31 0.9500
C32 O6 1.205(3)
C32 N2 1.388(3)
C32 C33 1.524(3)
C33 C34 1.525(3)
C33 C40 1.542(3)
C33 H33 1.0000
C34 C39 1.386(3)
C34 C35 1.387(3)
C35 C36 1.390(3)
C35 H35 0.9500
C36 C37 1.373(4)
C36 H36 0.9500
C37 C38 1.380(4)
C37 H37 0.9500
C38 C39 1.388(3)
C38 H38 0.9500
C39 H39 0.9500
C40 C41 1.546(3)
C40 C48 1.550(3)
C40 H40 1.0000
C41 C42 1.518(3)
C41 C43 1.526(3)
C41 Cl2 1.848(2)
C42 H42A 0.9800
C42 H42B 0.9800
C42 H42C 0.9800
C43 C44 1.535(3)
C43 H43A 0.9900
C43 H43B 0.9900
C44 C47 1.527(3)
C44 C46 1.534(3)
C44 C45 1.536(3)
C45 H45A 0.9800
C45 H45B 0.9800
C45 H45C 0.9800
C46 H46A 0.9800
C46 H46B 0.9800
C46 H46C 0.9800
C47 C48 1.522(3)
C47 H47A 0.9900
C47 H47B 0.9900
C48 N2 1.485(3)
C48 H48 1.0000
N1 S1 1.6766(16)
N2 S2 1.6706(17)
O1 S1 1.4302(16)
O2 S1 1.4227(17)
O4 S2 1.4261(18)
O5 S2 1.4273(18)
